data_4345965
loop_
_publ_author_name
'Borys, Andryj M.'
'Clark, Ewan R.'

_publ_section_title
;
 Adducts of Donor-Functionalized Ar3P with the Soft Lewis Acid I2: Probing
 Simultaneous Lewis Acidity and Basicity at Internally Solvated P(III)
 Centers.
;
_journal_name_full 'Inorganic chemistry'
_journal_paper_doi 10.1021/acs.inorgchem.7b00278
_journal_year 2017
_chemical_formula_moiety 'C18 H15 I2 P'
_chemical_formula_sum 'C18 H15 I2 P'
_chemical_formula_weight 516.07
_space_group_crystal_system orthorhombic
_space_group_IT_number 19
_space_group_name_Hall 'P 2ac 2ab'
_space_group_name_H-M_alt 'P 21 21 21'
_atom_sites_solution_hydrogens geom
_atom_sites_solution_primary direct
_audit_creation_date 2017-01-13
_audit_creation_method
;
Olex2 1.2
(compiled 2017.01.04 svn.r3372 for OlexSys, GUI svn.r5289)
;
_cell_angle_alpha 90.0
_cell_angle_beta 90.0
_cell_angle_gamma 90.0
_cell_formula_units_Z 4
_cell_length_a 10.33101(9)
_cell_length_b 12.83882(12)
_cell_length_c 13.61886(13)
_cell_measurement_reflns_used 65164
_cell_measurement_temperature 100.00(10)
_cell_measurement_theta_max 30.0190
_cell_measurement_theta_min 2.5270
_cell_volume 1806.38(3)
_computing_cell_refinement 'CrysAlisPro 1.171.38.41 (Rigaku OD, 2015)'
_computing_data_collection 'CrysAlisPro 1.171.38.41 (Rigaku OD, 2015)'
_computing_data_reduction 'CrysAlisPro 1.171.38.41 (Rigaku OD, 2015)'
_computing_molecular_graphics 'Olex2 (Dolomanov et al., 2009)'
_computing_publication_material 'Olex2 (Dolomanov et al., 2009)'
_computing_structure_refinement 'ShelXL (Sheldrick, 2015)'
_computing_structure_solution 'ShelXT (Sheldrick, 2015)'
_diffrn_ambient_environment N~2~
_diffrn_ambient_temperature 100.00(10)
_diffrn_detector 'CCD plate'
_diffrn_detector_area_resol_mean 5.2887
_diffrn_detector_type AtlasS2
_diffrn_measured_fraction_theta_full 1.000
_diffrn_measured_fraction_theta_max 1.000
_diffrn_measurement_details
;
List of Runs (angles in degrees, time in seconds):

  # Type    Start    End  Width  t~exp~   \w     \q     \k     \f   Frames
--------------------------------------------------------------------------
  1  \w    -16.00  85.00   1.00    6.00    --   12.34  57.00  60.00  101
  2  \w     35.00 101.00   1.00    6.00    --   12.34 178.00 -60.00   66
  3  \w    -20.00  88.00   1.00    6.00    --   12.34  77.00-150.00  108
  4  \w    -16.00  85.00   1.00    6.00    --   12.34  57.00  90.00  101
  5  \w    -61.00  40.00   1.00    6.00    --   12.34 -57.00 -60.00  101
  6  \w    -16.00  85.00   1.00    6.00    --   12.34  57.00 -30.00  101
  7  \w    -20.00  53.00   1.00    6.00    --   12.34 -99.00  60.00   73
  8  \w    -37.00  61.00   1.00    6.00    --  -12.80  38.00 150.00   98
  9  \w    -89.00 -39.00   1.00    6.00    --  -12.80 154.00 149.76   50
 10  \w    -88.00 -38.00   1.00    6.00    --  -12.80 153.00  51.09   50
 11  \w    -88.00 -38.00   1.00    6.00    --  -12.80 153.00 -10.05   50
 12  \w    -45.00  63.00   1.00    6.00    --  -12.80  77.00   0.00  108
 13  \w    -89.00 -39.00   1.00    6.00    --  -12.80 154.00-152.11   50
 14  \w    -89.00 -39.00   1.00    6.00    --  -12.80 154.00 -43.86   50
 15  \w    -90.00 -40.00   1.00    6.00    --  -12.80 156.00  99.85   50
 16  \w    -88.00 -38.00   1.00    6.00    --  -12.80 153.00-107.56   50
 17  \w    -37.00  61.00   1.00    6.00    --  -12.80  38.00 -30.00   98
 18  \w    -84.00 -35.00   1.00    6.00    --  -12.80 148.00 -84.28   49
 19  \w    -76.00  61.00   1.00    6.00    --   12.34   0.00-150.00  137
 20  \w    -76.00 100.00   1.00    6.00    --   12.34   0.00-180.00  176
;
_diffrn_measurement_device 'four-circle diffractometer'
_diffrn_measurement_device_type 'SuperNova, Dual, Cu at zero, AtlasS2'
_diffrn_measurement_method '\w scans'
_diffrn_orient_matrix_type 'CrysAlisPro convention (1999,Acta A55,543-557)'
_diffrn_orient_matrix_UB_11 0.0001478000
_diffrn_orient_matrix_UB_12 0.0018405000
_diffrn_orient_matrix_UB_13 0.0520421000
_diffrn_orient_matrix_UB_21 0.0002395000
_diffrn_orient_matrix_UB_22 -0.0552289000
_diffrn_orient_matrix_UB_23 0.0017387000
_diffrn_orient_matrix_UB_31 0.0686542000
_diffrn_orient_matrix_UB_32 0.0001920000
_diffrn_orient_matrix_UB_33 -0.0001148000
_diffrn_radiation_monochromator mirror
_diffrn_radiation_probe x-ray
_diffrn_radiation_type MoK\a
_diffrn_radiation_wavelength 0.71073
_diffrn_reflns_av_R_equivalents 0.0700
_diffrn_reflns_av_unetI/netI 0.0203
_diffrn_reflns_Laue_measured_fraction_full 1.000
_diffrn_reflns_Laue_measured_fraction_max 1.000
_diffrn_reflns_limit_h_max 13
_diffrn_reflns_limit_h_min -14
_diffrn_reflns_limit_k_max 17
_diffrn_reflns_limit_k_min -17
_diffrn_reflns_limit_l_max 18
_diffrn_reflns_limit_l_min -18
_diffrn_reflns_number 84204
_diffrn_reflns_point_group_measured_fraction_full 1.000
_diffrn_reflns_point_group_measured_fraction_max 0.999
_diffrn_reflns_theta_full 25.242
_diffrn_reflns_theta_max 29.079
_diffrn_reflns_theta_min 2.180
_diffrn_source 'micro-focus sealed X-ray tube'
_diffrn_source_type 'SuperNova (Mo) X-ray Source'
_exptl_absorpt_coefficient_mu 3.555
_exptl_absorpt_correction_T_max 0.639
_exptl_absorpt_correction_T_min 0.101
_exptl_absorpt_correction_type gaussian
_exptl_absorpt_process_details
;
CrysAlisPro 1.171.38.41 (Rigaku Oxford Diffraction, 2015)
Numerical absorption correction based on gaussian integration over
            a multifaceted crystal model
Empirical absorption correction using spherical harmonics,
 implemented in SCALE3 ABSPACK scaling algorithm.
;
_exptl_crystal_colour 'clear yellow'
_exptl_crystal_colour_lustre clear
_exptl_crystal_colour_primary yellow
_exptl_crystal_density_diffrn 1.898
_exptl_crystal_description hexagonal
_exptl_crystal_F_000 976
_exptl_crystal_preparation 'Addition of one equivalent of iodine to trophenylphosphine in diethyl ether.'
_exptl_crystal_recrystallization_method 'Layering a saturated solution in DCM with diethyl ether.'
_exptl_crystal_size_max 0.785
_exptl_crystal_size_mid 0.23
_exptl_crystal_size_min 0.142
_refine_diff_density_max 0.364
_refine_diff_density_min -0.649
_refine_diff_density_rms 0.095
_refine_ls_abs_structure_details
;
 Flack x determined using 2062 quotients [(I+)-(I-)]/[(I+)+(I-)]
 (Parsons, Flack and Wagner, Acta Cryst. B69 (2013) 249-259).
;
_refine_ls_abs_structure_Flack -0.027(7)
_refine_ls_extinction_method none
_refine_ls_goodness_of_fit_ref 1.123
_refine_ls_hydrogen_treatment constr
_refine_ls_matrix_type full
_refine_ls_number_parameters 190
_refine_ls_number_reflns 4839
_refine_ls_number_restraints 0
_refine_ls_restrained_S_all 1.123
_refine_ls_R_factor_all 0.0163
_refine_ls_R_factor_gt 0.0162
_refine_ls_shift/su_max 0.002
_refine_ls_shift/su_mean 0.000
_refine_ls_structure_factor_coef Fsqd
_refine_ls_weighting_details 'w=1/[\s^2^(Fo^2^)+(0.0121P)^2^+1.3979P] where P=(Fo^2^+2Fc^2^)/3'
_refine_ls_weighting_scheme calc
_refine_ls_wR_factor_gt 0.0368
_refine_ls_wR_factor_ref 0.0369
_reflns_Friedel_coverage 0.767
_reflns_Friedel_fraction_full 1.000
_reflns_Friedel_fraction_max 0.998
_reflns_number_gt 4827
_reflns_number_total 4839
_reflns_threshold_expression 'I > 2\s(I)'
_cod_data_source_file ic7b00278_si_002.cif
_cod_data_source_block 2g
_cod_database_code 4345965
_shelx_shelxl_version_number 2014/7
_chemical_oxdiff_formula 'C18 H15 P1 I2'
_chemical_oxdiff_usercomment Ph3PI2
_shelx_space_group_comment
;
The symmetry employed for this shelxl refinement is uniquely defined
by the following loop, which should always be used as a source of
symmetry information in preference to the above space-group names.
They are only intended as comments.
;
_cell_oxdiff_angle_alpha 89.9941(14)
_cell_oxdiff_angle_beta 90.0035(12)
_cell_oxdiff_angle_gamma 90.0036(11)
_cell_oxdiff_length_a 10.33140(12)
_cell_oxdiff_length_b 12.8357(2)
_cell_oxdiff_length_c 13.6217(2)
_cell_oxdiff_measurement_reflns_used 65164
_cell_oxdiff_volume 1806.38(5)
_reflns_odcompleteness_completeness 99.86
_reflns_odcompleteness_iscentric 1
_reflns_odcompleteness_theta 26.32
_olex2_refinement_description
;
1. Fixed Uiso
 At 1.2 times of:
  All C(H) groups
2.a Aromatic/amide H refined with riding coordinates:
 C004(H004), C006(H006), C007(H007), C009(H009), C00A(H00A), C00B(H00B),
 C00D(H00D), C00E(H00E), C00F(H00F), C00G(H00G), C00H(H00H), C00I(H00I),
 C00J(H00J), C00K(H00K), C00L(H00L)
;
_olex2_exptl_crystal_mounting_method MiTeGen.
_olex2_submission_special_instructions 'No special instructions were received'
_oxdiff_exptl_absorpt_empirical_details
;
Empirical correction (ABSPACK) includes:
- Absorption correction using spherical harmonics
- Frame scaling
;
_oxdiff_exptl_absorpt_empirical_full_max 1.531
_oxdiff_exptl_absorpt_empirical_full_min 0.383

loop_
_space_group_symop_id
_space_group_symop_operation_xyz
1 'x, y, z'
2 '-x+1/2, -y, z+1/2'
3 '-x, y+1/2, -z+1/2'
4 'x+1/2, -y+1/2, -z'

loop_
_atom_site_label
_atom_site_type_symbol
_atom_site_fract_x
_atom_site_fract_y
_atom_site_fract_z
_atom_site_U_iso_or_equiv
_atom_site_adp_type
_atom_site_occupancy
_atom_site_site_symmetry_order
_atom_site_calc_flag
_atom_site_refinement_flags_posn
I001 I 0.35331(2) 0.57854(2) 0.24676(2) 0.01227(4) Uani 1 1 d .
I002 I 0.07291(2) 0.50932(2) 0.18321(2) 0.01542(5) Uani 1 1 d .
P003 P 0.57480(8) 0.63581(5) 0.28825(5) 0.01147(13) Uani 1 1 d .
C004 C 0.5639(4) 0.8486(3) 0.5570(3) 0.0222(7) Uani 1 1 d .
H004 H 0.5593 0.8933 0.6106 0.027 Uiso 1 1 calc R
C005 C 0.6418(3) 0.7087(2) 0.1877(2) 0.0132(5) Uani 1 1 d .
C006 C 0.7742(3) 0.7014(2) 0.1671(2) 0.0172(6) Uani 1 1 d .
H006 H 0.8266 0.6562 0.2026 0.021 Uiso 1 1 calc R
C007 C 0.8263(3) 0.7628(3) 0.0929(3) 0.0226(7) Uani 1 1 d .
H007 H 0.9140 0.7581 0.0780 0.027 Uiso 1 1 calc R
C008 C 0.5728(3) 0.7179(2) 0.3947(2) 0.0134(5) Uani 1 1 d .
C009 C 0.7319(3) 0.4999(3) 0.3965(3) 0.0224(6) Uani 1 1 d .
H009 H 0.7235 0.5459 0.4489 0.027 Uiso 1 1 calc R
C00A C 0.6847(3) 0.4522(2) 0.2283(3) 0.0182(6) Uani 1 1 d .
H00A H 0.6443 0.4663 0.1687 0.022 Uiso 1 1 calc R
C00B C 0.5635(3) 0.7774(2) 0.1354(2) 0.0164(6) Uani 1 1 d .
H00B H 0.4756 0.7823 0.1496 0.020 Uiso 1 1 calc R
C00C C 0.6729(3) 0.5219(2) 0.3070(2) 0.0152(6) Uani 1 1 d .
C00D C 0.6443(3) 0.8099(2) 0.3955(2) 0.0167(6) Uani 1 1 d .
H00D H 0.6945 0.8281 0.3414 0.020 Uiso 1 1 calc R
C00E C 0.6401(4) 0.8744(3) 0.4771(3) 0.0218(7) Uani 1 1 d .
H00E H 0.6888 0.9354 0.4782 0.026 Uiso 1 1 calc R
C00F C 0.6173(3) 0.8387(2) 0.0620(3) 0.0195(7) Uani 1 1 d .
H00F H 0.5656 0.8849 0.0269 0.023 Uiso 1 1 calc R
C00G C 0.7483(3) 0.8310(3) 0.0410(3) 0.0221(7) Uani 1 1 d .
H00G H 0.7840 0.8720 -0.0083 0.027 Uiso 1 1 calc R
C00H C 0.4973(3) 0.6908(3) 0.4761(3) 0.0205(7) Uani 1 1 d .
H00H H 0.4495 0.6294 0.4758 0.025 Uiso 1 1 calc R
C00I C 0.4941(4) 0.7560(3) 0.5573(3) 0.0247(7) Uani 1 1 d .
H00I H 0.4452 0.7378 0.6120 0.030 Uiso 1 1 calc R
C00J C 0.7569(3) 0.3620(2) 0.2400(3) 0.0237(7) Uani 1 1 d .
H00J H 0.7661 0.3159 0.1878 0.028 Uiso 1 1 calc R
C00K C 0.8034(4) 0.4088(3) 0.4074(3) 0.0277(8) Uani 1 1 d .
H00K H 0.8432 0.3938 0.4669 0.033 Uiso 1 1 calc R
C00L C 0.8152(3) 0.3403(3) 0.3288(3) 0.0264(8) Uani 1 1 d .
H00L H 0.8628 0.2793 0.3362 0.032 Uiso 1 1 calc R

loop_
_atom_site_aniso_label
_atom_site_aniso_U_11
_atom_site_aniso_U_22
_atom_site_aniso_U_33
_atom_site_aniso_U_23
_atom_site_aniso_U_13
_atom_site_aniso_U_12
I001 0.01233(8) 0.01164(8) 0.01284(8) -0.00034(7) -0.00038(7) -0.00046(6)
I002 0.01201(8) 0.01944(9) 0.01480(9) -0.00204(7) -0.00011(7) -0.00238(7)
P003 0.0121(3) 0.0110(3) 0.0113(3) 0.0009(3) -0.0004(3) -0.0002(3)
C004 0.0262(17) 0.0234(15) 0.0170(15) -0.0052(13) -0.0003(14) 0.0003(14)
C005 0.0155(13) 0.0122(11) 0.0118(13) -0.0006(11) 0.0027(12) -0.0020(10)
C006 0.0142(14) 0.0202(14) 0.0172(15) -0.0002(12) 0.0008(12) -0.0011(11)
C007 0.0205(17) 0.0259(16) 0.0214(17) 0.0005(14) 0.0053(13) -0.0062(13)
C008 0.0134(13) 0.0138(12) 0.0130(14) 0.0021(11) -0.0003(11) 0.0000(11)
C009 0.0242(15) 0.0191(15) 0.0238(16) 0.0021(14) -0.0050(12) -0.0002(14)
C00A 0.0181(14) 0.0155(13) 0.0210(17) 0.0024(12) 0.0028(11) -0.0005(10)
C00B 0.0183(14) 0.0161(13) 0.0149(14) 0.0008(11) 0.0011(12) 0.0013(12)
C00C 0.0118(13) 0.0122(12) 0.0215(15) 0.0025(12) 0.0020(11) -0.0013(9)
C00D 0.0190(14) 0.0167(13) 0.0143(14) 0.0006(11) 0.0017(13) -0.0024(12)
C00E 0.0291(17) 0.0167(14) 0.0195(16) -0.0027(12) -0.0030(15) -0.0056(14)
C00F 0.0285(18) 0.0164(14) 0.0137(15) 0.0022(12) -0.0010(12) 0.0018(12)
C00G 0.033(2) 0.0198(16) 0.0135(15) 0.0021(13) 0.0074(13) -0.0068(13)
C00H 0.0240(17) 0.0209(15) 0.0165(16) -0.0021(13) 0.0045(13) -0.0092(13)
C00I 0.0290(18) 0.0318(18) 0.0132(15) -0.0035(15) 0.0066(13) -0.0076(15)
C00J 0.0187(15) 0.0127(13) 0.040(2) -0.0009(15) 0.0111(15) -0.0010(11)
C00K 0.0221(17) 0.0258(18) 0.035(2) 0.0111(16) -0.0075(15) 0.0029(14)
C00L 0.0185(16) 0.0147(14) 0.046(2) 0.0092(16) 0.0024(15) 0.0028(11)

loop_
_atom_type_symbol
_atom_type_description
_atom_type_scat_dispersion_real
_atom_type_scat_dispersion_imag
_atom_type_scat_source
C C 0.0033 0.0016 'International Tables Vol C Tables 4.2.6.8 and 6.1.1.4'
H H 0.0000 0.0000 'International Tables Vol C Tables 4.2.6.8 and 6.1.1.4'
P P 0.1023 0.0942 'International Tables Vol C Tables 4.2.6.8 and 6.1.1.4'
I I -0.4742 1.8119 'International Tables Vol C Tables 4.2.6.8 and 6.1.1.4'

loop_
_exptl_crystal_face_index_h
_exptl_crystal_face_index_k
_exptl_crystal_face_index_l
_exptl_crystal_face_perp_dist
15 1 0 0.1038
0 -18 -1 0.3984
-15 0 0 0.0983
-1 18 1 0.3903
12 1 -12 0.1087
12 0 11 0.0693
1 -1 19 0.0931
-10 -1 13 0.1091
-12 0 -10 0.0688
0 1 -19 0.1001
15 0 0 0.1047
1 18 1 0.3816
-15 1 0 0.0974

loop_
_geom_angle_atom_site_label_1
_geom_angle_atom_site_label_2
_geom_angle_atom_site_label_3
_geom_angle
P003 I001 I002 177.194(19)
C005 P003 I001 109.73(11)
C005 P003 C00C 108.35(14)
C008 P003 I001 110.48(11)
C008 P003 C005 108.32(13)
C008 P003 C00C 111.69(15)
C00C P003 I001 108.24(9)
C00E C004 H004 119.9
C00E C004 C00I 120.2(3)
C00I C004 H004 119.9
C006 C005 P003 119.7(2)
C00B C005 P003 119.8(2)
C00B C005 C006 120.4(3)
C005 C006 H006 120.4
C007 C006 C005 119.1(3)
C007 C006 H006 120.4
C006 C007 H007 119.9
C00G C007 C006 120.3(3)
C00G C007 H007 119.9
C00D C008 P003 119.9(2)
C00D C008 C00H 120.0(3)
C00H C008 P003 120.1(2)
C00C C009 H009 120.1
C00K C009 H009 120.1
C00K C009 C00C 119.7(3)
C00C C00A H00A 120.3
C00J C00A H00A 120.3
C00J C00A C00C 119.4(3)
C005 C00B H00B 120.2
C00F C00B C005 119.7(3)
C00F C00B H00B 120.2
C009 C00C P003 122.5(3)
C009 C00C C00A 120.2(3)
C00A C00C P003 117.3(2)
C008 C00D H00D 120.1
C00E C00D C008 119.7(3)
C00E C00D H00D 120.1
C004 C00E C00D 120.3(3)
C004 C00E H00E 119.8
C00D C00E H00E 119.8
C00B C00F H00F 120.1
C00G C00F C00B 119.9(3)
C00G C00F H00F 120.1
C007 C00G C00F 120.6(3)
C007 C00G H00G 119.7
C00F C00G H00G 119.7
C008 C00H H00H 120.2
C00I C00H C008 119.7(3)
C00I C00H H00H 120.2
C004 C00I H00I 120.0
C00H C00I C004 120.0(3)
C00H C00I H00I 120.0
C00A C00J H00J 119.8
C00L C00J C00A 120.3(3)
C00L C00J H00J 119.8
C009 C00K H00K 120.1
C00L C00K C009 119.8(3)
C00L C00K H00K 120.1
C00J C00L C00K 120.5(3)
C00J C00L H00L 119.7
C00K C00L H00L 119.7

loop_
_geom_bond_atom_site_label_1
_geom_bond_atom_site_label_2
_geom_bond_distance
I001 I002 3.1513(2)
I001 P003 2.4689(8)
P003 C005 1.796(3)
P003 C008 1.793(3)
P003 C00C 1.798(3)
C004 H004 0.9300
C004 C00E 1.383(5)
C004 C00I 1.390(5)
C005 C006 1.400(4)
C005 C00B 1.393(4)
C006 H006 0.9300
C006 C007 1.390(5)
C007 H007 0.9300
C007 C00G 1.383(5)
C008 C00D 1.393(4)
C008 C00H 1.400(4)
C009 H009 0.9300
C009 C00C 1.391(5)
C009 C00K 1.391(5)
C00A H00A 0.9300
C00A C00C 1.402(5)
C00A C00J 1.387(4)
C00B H00B 0.9300
C00B C00F 1.389(4)
C00D H00D 0.9300
C00D C00E 1.387(4)
C00E H00E 0.9300
C00F H00F 0.9300
C00F C00G 1.386(5)
C00G H00G 0.9300
C00H H00H 0.9300
C00H C00I 1.387(5)
C00I H00I 0.9300
C00J H00J 0.9300
C00J C00L 1.379(6)
C00K H00K 0.9300
C00K C00L 1.391(6)
C00L H00L 0.9300

loop_
_exptl_oxdiff_crystal_face_indexfrac_h
_exptl_oxdiff_crystal_face_indexfrac_k
_exptl_oxdiff_crystal_face_indexfrac_l
_exptl_oxdiff_crystal_face_x
_exptl_oxdiff_crystal_face_y
_exptl_oxdiff_crystal_face_z
14.5591 0.5376 -0.0417 0.0010 -0.0263 0.9997
-0.1507 -18.0763 -0.8818 -0.0792 0.9968 -0.0137
-14.5619 -0.4047 0.0482 -0.0004 0.0189 -0.9998
-0.9787 18.0363 0.8851 0.0791 -0.9948 -0.0638
11.6252 0.5284 -11.5577 -0.5988 -0.0465 0.7996
11.9102 -0.4489 11.0440 0.5757 0.0468 0.8163
1.1909 -0.8244 19.1200 0.9937 0.0791 0.0794
-10.4925 -0.6013 13.3056 0.6898 0.0538 -0.7220
-12.3846 0.4068 -10.0982 -0.5266 -0.0430 -0.8490
-0.4319 0.8287 -19.1757 -0.9965 -0.0792 -0.0273
14.5619 -0.4082 -0.0352 -0.0004 0.0260 0.9997
0.6588 18.0587 0.8811 0.0792 -0.9957 0.0486
-14.5569 0.6261 0.0459 0.0014 -0.0380 -0.9993
